data_3000320
loop_
_publ_author_name
'Moneo Corcuera, Andrea'
of
Research
Catalonia
The
Institute
Science
Technology
Av.
Catalans
Spain.
'Breogan Pato Doldan'
of
Research
Catalonia
The
Institute
Science
Technology
Av.
Catalans
Spain.
'Sanchez Molina, Irene'
of
Research
Catalonia
The
Institute
Science
Technology
Av.
Catalans
Spain.
'Nieto Castro, David'
of
Research
Catalonia
The
Institute
Science
Technology
Av.
Catalans
Spain.
'Galan Mascaros, Jose Ramon'
of
Research
Catalonia
The
Institute
Science
Technology
Av.
Catalans
Spain.

_journal_name_full 'To be published in Molecules'
_chemical_formula_sum 'C32 H93.5 Mn4 N22 O53.25 S12'
_space_group_name_Hall '-P 1'
_space_group_name_H-M_alt 'P -1'
_cell_angle_alpha 80.0490(10)
_cell_angle_beta 85.7230(10)
_cell_angle_gamma 87.3990(10)
_cell_length_a 14.3637(2)
_cell_length_b 15.5125(2)
_cell_length_c 21.5806(3)
_cell_measurement_temperature 293(2)
_cell_volume 4720.41(11)
_diffrn_ambient_temperature 293(2)
_diffrn_radiation_type MoK\a
_diffrn_radiation_wavelength 0.71075
_refine_ls_goodness_of_fit_ref 1.020
_refine_ls_R_factor_all 0.0980
_refine_ls_R_factor_gt 0.0789
_refine_ls_wR_factor_gt 0.2315
_refine_ls_wR_factor_ref 0.2480
_cod_database_code 3000320
_cod_hold_until_date 2022-01-01

loop_
_atom_site_label
_atom_site_fract_x
_atom_site_fract_y
_atom_site_fract_z
? ? ? ?
